data_7020446
loop_
_publ_author_name
'Azhakar, Ramachandran'
'Roesky, Herbert W.'
'Holstein, Julian J.'
'Dittrich, Birger'

_publ_section_title
;
 The group 7 metal carbonyl complexes from a stable heteroleptic silylene
 PhC(NtBu)2SiNPh2.
;
_journal_issue 39
_journal_name_full 'Dalton transactions (Cambridge, England : 2003)'
_journal_page_first 12096
_journal_page_last 12100
_journal_paper_doi 10.1039/c2dt31578e
_journal_volume 41
_journal_year 2012
_chemical_formula_moiety 'C58 H66 N6 O4 Re Si2, C5 O5 Re, C7 H8'
_chemical_formula_sum 'C70 H74 N6 O9 Re2 Si2'
_chemical_formula_weight 1571.93
_chemical_name_systematic
;
?
;
_space_group_IT_number 14
_symmetry_cell_setting monoclinic
_symmetry_space_group_name_Hall '-P 2ybc'
_symmetry_space_group_name_H-M 'P 1 21/c 1'
_atom_sites_solution_hydrogens geom
_atom_sites_solution_primary direct
_atom_sites_solution_secondary difmap
_audit_creation_method SHELXL-97
_cell_angle_alpha 90.00
_cell_angle_beta 95.9350(10)
_cell_angle_gamma 90.00
_cell_formula_units_Z 4
_cell_length_a 13.3137(3)
_cell_length_b 24.3365(5)
_cell_length_c 20.8196(4)
_cell_measurement_temperature 100(2)
_cell_volume 6709.6(2)
_computing_cell_refinement 'Apex2 (Bruker AXS, 2008)'
_computing_data_collection 'Apex2 (Bruker AXS, 2008)'
_computing_molecular_graphics 'shelXle (Huebschle et al, 2011)'
_computing_publication_material 'enCIFer 1.3, CCDC, 2008'
_computing_structure_refinement 'SHELXL-97 (Sheldrick, 1997)'
_computing_structure_solution 'SHELXS-97 (Sheldrick, 2008)'
_diffrn_ambient_temperature 100(2)
_diffrn_measured_fraction_theta_full 0.989
_diffrn_measured_fraction_theta_max 0.989
_diffrn_measurement_device_type 'Bruker SMART 6000'
_diffrn_measurement_method '\w and \f scans'
_diffrn_radiation_monochromator 'INCOATEC multilayer optics'
_diffrn_radiation_source 'rotating anode'
_diffrn_radiation_type CuK\a
_diffrn_radiation_wavelength 1.54178
_diffrn_reflns_av_R_equivalents 0.0364
_diffrn_reflns_av_sigmaI/netI 0.0141
_diffrn_reflns_limit_h_max 15
_diffrn_reflns_limit_h_min -16
_diffrn_reflns_limit_k_max 30
_diffrn_reflns_limit_k_min -30
_diffrn_reflns_limit_l_max 25
_diffrn_reflns_limit_l_min -25
_diffrn_reflns_number 212339
_diffrn_reflns_theta_full 73.47
_diffrn_reflns_theta_max 73.46
_diffrn_reflns_theta_min 2.80
_diffrn_standards_decay_% 0
_diffrn_standards_interval_count 0
_diffrn_standards_interval_time 0
_diffrn_standards_number 0
_exptl_absorpt_coefficient_mu 7.777
_exptl_absorpt_correction_T_max 0.7537
_exptl_absorpt_correction_T_min 0.4232
_exptl_absorpt_correction_type multi-scan
_exptl_absorpt_process_details
;
SADABS version 2008/2, multi-scan. (G. M. Sheldrick, 2008)
;
_exptl_crystal_colour colorless
_exptl_crystal_density_diffrn 1.556
_exptl_crystal_density_method 'not measured'
_exptl_crystal_description block
_exptl_crystal_F_000 3144
_exptl_crystal_size_max 0.09
_exptl_crystal_size_mid 0.07
_exptl_crystal_size_min 0.04
_refine_diff_density_max 2.139
_refine_diff_density_min -1.562
_refine_diff_density_rms 0.184
_refine_ls_extinction_method none
_refine_ls_goodness_of_fit_ref 1.241
_refine_ls_hydrogen_treatment constr
_refine_ls_matrix_type full
_refine_ls_number_parameters 825
_refine_ls_number_reflns 13369
_refine_ls_number_restraints 78
_refine_ls_restrained_S_all 1.238
_refine_ls_R_factor_all 0.0463
_refine_ls_R_factor_gt 0.0460
_refine_ls_shift/su_max 0.001
_refine_ls_shift/su_mean 0.000
_refine_ls_structure_factor_coef Fsqd
_refine_ls_weighting_details
; calc
[1.00000+0.00000exp(0.00(sin\q/\l)^2^)]/
[\s^2^(Fo^2^)+0.0000+77.6845*P+(0.0406P)^2^+1.0000sin\q/\l]
where P = 0.33333Fo^2^ + 0.66667Fc^2^
;
_refine_ls_weighting_scheme calc
_refine_ls_wR_factor_gt 0.1413
_refine_ls_wR_factor_ref 0.1415
_reflns_number_gt 13229
_reflns_number_total 13369
_reflns_threshold_expression >2sigma(I)
_cod_data_source_file c2dt31578e.txt
_cod_data_source_block ReCO
_cod_original_sg_symbol_H-M 'P 21/c'
_cod_database_code 7020446
_computing_refinement_gui 'shelXle (Huebschle et al, 2011)'

loop_
_symmetry_equiv_pos_as_xyz
'x, y, z'
'-x, y+1/2, -z+1/2'
'-x, -y, -z'
'x, -y-1/2, z-1/2'

loop_
_atom_site_label
_atom_site_type_symbol
_atom_site_fract_x
_atom_site_fract_y
_atom_site_fract_z
_atom_site_U_iso_or_equiv
_atom_site_adp_type
_atom_site_occupancy
_atom_site_symmetry_multiplicity
_atom_site_calc_flag
_atom_site_refinement_flags
_atom_site_disorder_assembly
_atom_site_disorder_group
Re1 Re 0.03653(2) 0.291495(11) 0.712839(13) 0.01883(9) Uani 1 1 d . . .
Si1 Si -0.11844(13) 0.27302(7) 0.63915(8) 0.0189(3) Uani 1 1 d . . .
N1 N -0.2193(4) 0.3184(2) 0.6316(3) 0.0226(11) Uani 1 1 d U . .
Re2 Re 0.36684(2) 0.100361(13) 0.590685(15) 0.02622(9) Uani 1 1 d . . .
Si2 Si 0.20853(13) 0.31675(7) 0.76174(8) 0.0187(3) Uani 1 1 d . . .
N2 N -0.1041(4) 0.2488(2) 0.5565(3) 0.0204(11) Uani 1 1 d U . .
C3 C -0.1352(5) 0.1984(3) 0.5711(3) 0.0211(12) Uani 1 1 d U . .
N4 N -0.1631(4) 0.2011(2) 0.6307(3) 0.0213(11) Uani 1 1 d U . .
C5 C -0.2229(5) 0.3657(3) 0.6735(3) 0.0226(13) Uani 1 1 d U . .
C6 C -0.2878(5) 0.3652(3) 0.7217(3) 0.0255(14) Uani 1 1 d U . .
H6 H -0.3280 0.3336 0.7275 0.031 Uiso 1 1 calc R . .
C7 C -0.2938(6) 0.4106(3) 0.7613(4) 0.0313(15) Uani 1 1 d U . .
H7 H -0.3394 0.4105 0.7935 0.038 Uiso 1 1 calc R . .
C8 C -0.2340(6) 0.4560(3) 0.7543(4) 0.0343(16) Uani 1 1 d U . .
H8 H -0.2369 0.4867 0.7823 0.041 Uiso 1 1 calc R . .
C9 C -0.1701(6) 0.4567(3) 0.7064(4) 0.0314(15) Uani 1 1 d U . .
H9 H -0.1288 0.4879 0.7016 0.038 Uiso 1 1 calc R . .
C10 C -0.1651(5) 0.4119(3) 0.6648(4) 0.0269(14) Uani 1 1 d U . .
H10 H -0.1226 0.4131 0.6309 0.032 Uiso 1 1 calc R . .
C11 C -0.3045(5) 0.3141(3) 0.5832(3) 0.0260(14) Uani 1 1 d U . .
C12 C -0.3327(6) 0.3595(4) 0.5443(4) 0.0370(17) Uani 1 1 d U . .
H12 H -0.2962 0.3930 0.5501 0.044 Uiso 1 1 calc R . .
C13 C -0.4136(6) 0.3558(4) 0.4976(4) 0.0426(19) Uani 1 1 d U . .
H13 H -0.4324 0.3870 0.4716 0.051 Uiso 1 1 calc R . .
C14 C -0.4678(6) 0.3075(4) 0.4876(4) 0.046(2) Uani 1 1 d U . .
H14 H -0.5231 0.3054 0.4550 0.055 Uiso 1 1 calc R . .
C15 C -0.4401(6) 0.2622(4) 0.5260(4) 0.043(2) Uani 1 1 d U . .
H15 H -0.4762 0.2286 0.5196 0.051 Uiso 1 1 calc R . .
C16 C -0.3592(5) 0.2661(3) 0.5741(4) 0.0336(16) Uani 1 1 d U . .
H16 H -0.3415 0.2353 0.6009 0.040 Uiso 1 1 calc R . .
C17 C -0.0758(5) 0.2705(3) 0.4939(3) 0.0240(13) Uani 1 1 d U . .
C18 C -0.0411(9) 0.3291(4) 0.5067(4) 0.053(3) Uani 1 1 d U . .
H18A H -0.0959 0.3504 0.5226 0.080 Uiso 1 1 calc R . .
H18B H -0.0226 0.3456 0.4666 0.080 Uiso 1 1 calc R . .
H18C H 0.0177 0.3293 0.5392 0.080 Uiso 1 1 calc R . .
C19 C -0.1674(6) 0.2696(4) 0.4436(4) 0.0398(19) Uani 1 1 d U . .
H19A H -0.1885 0.2315 0.4351 0.060 Uiso 1 1 calc R . .
H19B H -0.1498 0.2865 0.4036 0.060 Uiso 1 1 calc R . .
H19C H -0.2228 0.2901 0.4598 0.060 Uiso 1 1 calc R . .
C20 C 0.0100(7) 0.2386(4) 0.4702(4) 0.046(2) Uani 1 1 d U . .
H20A H 0.0664 0.2370 0.5043 0.069 Uiso 1 1 calc R . .
H20B H 0.0322 0.2568 0.4321 0.069 Uiso 1 1 calc R . .
H20C H -0.0127 0.2012 0.4587 0.069 Uiso 1 1 calc R . .
C21 C -0.1354(5) 0.1484(3) 0.5297(3) 0.0229(13) Uani 1 1 d U . .
C22 C -0.2215(6) 0.1337(3) 0.4907(4) 0.0304(15) Uani 1 1 d U . .
H22 H -0.2805 0.1558 0.4899 0.036 Uiso 1 1 calc R . .
C23 C -0.2221(7) 0.0871(4) 0.4529(4) 0.043(2) Uani 1 1 d U . .
H23 H -0.2812 0.0771 0.4259 0.051 Uiso 1 1 calc R . .
C24 C -0.1356(7) 0.0549(3) 0.4548(4) 0.0433(19) Uani 1 1 d U . .
H24 H -0.1357 0.0226 0.4291 0.052 Uiso 1 1 calc R . .
C25 C -0.0505(6) 0.0695(3) 0.4934(4) 0.0364(17) Uani 1 1 d U . .
H25 H 0.0084 0.0474 0.4943 0.044 Uiso 1 1 calc R . .
C26 C -0.0495(5) 0.1164(3) 0.5313(4) 0.0284(15) Uani 1 1 d U . .
H26 H 0.0097 0.1264 0.5582 0.034 Uiso 1 1 calc R . .
C27 C -0.1936(6) 0.1564(3) 0.6744(3) 0.0274(14) Uani 1 1 d U . .
C28 C -0.2791(7) 0.1215(3) 0.6407(4) 0.0388(19) Uani 1 1 d U . .
H28A H -0.3062 0.0973 0.6724 0.058 Uiso 1 1 calc R . .
H28B H -0.2530 0.0992 0.6070 0.058 Uiso 1 1 calc R . .
H28C H -0.3329 0.1456 0.6213 0.058 Uiso 1 1 calc R . .
C29 C -0.1031(7) 0.1196(3) 0.6956(4) 0.0364(17) Uani 1 1 d U . .
H29A H -0.0463 0.1424 0.7136 0.055 Uiso 1 1 calc R . .
H29B H -0.0836 0.0992 0.6583 0.055 Uiso 1 1 calc R . .
H29C H -0.1213 0.0938 0.7286 0.055 Uiso 1 1 calc R . .
C30 C -0.2317(6) 0.1861(3) 0.7313(3) 0.0307(16) Uani 1 1 d U . .
H30A H -0.2543 0.1591 0.7617 0.046 Uiso 1 1 calc R . .
H30B H -0.2884 0.2100 0.7158 0.046 Uiso 1 1 calc R . .
H30C H -0.1771 0.2084 0.7532 0.046 Uiso 1 1 calc R . .
N31 N 0.2854(4) 0.2721(2) 0.8086(3) 0.0221(11) Uani 1 1 d U . .
N32 N 0.2901(4) 0.3535(2) 0.7100(3) 0.0210(11) Uani 1 1 d U . .
C33 C 0.2782(5) 0.4007(3) 0.7412(3) 0.0223(13) Uani 1 1 d U . .
N34 N 0.2264(4) 0.3882(2) 0.7911(3) 0.0215(11) Uani 1 1 d U . .
C35 C 0.3923(5) 0.2824(3) 0.8268(3) 0.0241(13) Uani 1 1 d U . .
C36 C 0.4626(6) 0.2430(3) 0.8135(4) 0.0318(15) Uani 1 1 d U . .
H36 H 0.4407 0.2090 0.7945 0.038 Uiso 1 1 calc R . .
C37 C 0.5658(6) 0.2536(4) 0.8280(4) 0.0357(17) Uani 1 1 d U . .
H37 H 0.6141 0.2269 0.8183 0.043 Uiso 1 1 calc R . .
C38 C 0.5973(6) 0.3023(4) 0.8562(4) 0.0335(16) Uani 1 1 d U . .
H38 H 0.6675 0.3096 0.8652 0.040 Uiso 1 1 calc R . .
C39 C 0.5292(6) 0.3402(3) 0.8714(4) 0.0343(16) Uani 1 1 d U . .
H39 H 0.5520 0.3735 0.8916 0.041 Uiso 1 1 calc R . .
C40 C 0.4247(5) 0.3308(3) 0.8575(3) 0.0280(14) Uani 1 1 d U . .
H40 H 0.3772 0.3572 0.8689 0.034 Uiso 1 1 calc R . .
C41 C 0.2565(5) 0.2169(3) 0.8222(3) 0.0241(13) Uani 1 1 d U . .
C42 C 0.2457(6) 0.1769(3) 0.7749(3) 0.0282(15) Uani 1 1 d U . .
H42 H 0.2541 0.1867 0.7316 0.034 Uiso 1 1 calc R . .
C43 C 0.2232(8) 0.1237(3) 0.7887(4) 0.046(2) Uani 1 1 d U . .
H43 H 0.2162 0.0967 0.7555 0.055 Uiso 1 1 calc R . .
C44 C 0.2106(10) 0.1096(4) 0.8530(4) 0.060(3) Uani 1 1 d U . .
H44 H 0.1954 0.0727 0.8635 0.072 Uiso 1 1 calc R . .
C45 C 0.2203(8) 0.1491(4) 0.9006(4) 0.048(2) Uani 1 1 d U . .
H45 H 0.2107 0.1394 0.9437 0.057 Uiso 1 1 calc R . .
C46 C 0.2440(6) 0.2029(3) 0.8861(4) 0.0310(16) Uani 1 1 d U . .
H46 H 0.2515 0.2299 0.9191 0.037 Uiso 1 1 calc R . .
C47 C 0.3503(5) 0.3411(3) 0.6548(3) 0.0230(13) Uani 1 1 d U . .
C48 C 0.3528(6) 0.2787(3) 0.6487(4) 0.0328(16) Uani 1 1 d U . .
H48A H 0.3905 0.2630 0.6873 0.049 Uiso 1 1 calc R . .
H48B H 0.3859 0.2686 0.6105 0.049 Uiso 1 1 calc R . .
H48C H 0.2836 0.2644 0.6443 0.049 Uiso 1 1 calc R . .
C49 C 0.4577(6) 0.3608(4) 0.6687(4) 0.0343(17) Uani 1 1 d U . .
H49A H 0.4842 0.3495 0.7124 0.051 Uiso 1 1 calc R . .
H49B H 0.4595 0.4009 0.6655 0.051 Uiso 1 1 calc R . .
H49C H 0.4992 0.3447 0.6373 0.051 Uiso 1 1 calc R . .
C50 C 0.2993(6) 0.3660(4) 0.5919(4) 0.0362(18) Uani 1 1 d U . .
H50A H 0.2313 0.3506 0.5827 0.054 Uiso 1 1 calc R . .
H50B H 0.3393 0.3573 0.5562 0.054 Uiso 1 1 calc R . .
H50C H 0.2948 0.4060 0.5966 0.054 Uiso 1 1 calc R . .
C51 C 0.3148(6) 0.4564(3) 0.7249(3) 0.0290(15) Uani 1 1 d U . .
C52 C 0.4089(7) 0.4740(3) 0.7522(4) 0.0357(17) Uani 1 1 d U . .
H52 H 0.4497 0.4505 0.7805 0.043 Uiso 1 1 calc R . .
C53 C 0.4436(7) 0.5262(4) 0.7380(4) 0.0424(19) Uani 1 1 d U . .
H53 H 0.5082 0.5380 0.7565 0.051 Uiso 1 1 calc R . .
C54 C 0.3863(8) 0.5604(3) 0.6982(4) 0.046(2) Uani 1 1 d U . .
H54 H 0.4110 0.5958 0.6886 0.055 Uiso 1 1 calc R . .
C55 C 0.2904(8) 0.5435(3) 0.6709(4) 0.045(2) Uani 1 1 d U . .
H55 H 0.2494 0.5677 0.6436 0.054 Uiso 1 1 calc R . .
C56 C 0.2556(7) 0.4908(3) 0.6839(4) 0.0334(16) Uani 1 1 d U . .
H56 H 0.1916 0.4788 0.6647 0.040 Uiso 1 1 calc R . .
C57 C 0.1850(6) 0.4238(3) 0.8403(3) 0.0281(14) Uani 1 1 d U . .
C58 C 0.2631(7) 0.4638(3) 0.8724(4) 0.0406(19) Uani 1 1 d U . .
H58A H 0.2367 0.4808 0.9099 0.061 Uiso 1 1 calc R . .
H58B H 0.2773 0.4924 0.8415 0.061 Uiso 1 1 calc R . .
H58C H 0.3254 0.4438 0.8865 0.061 Uiso 1 1 calc R . .
C59 C 0.0935(7) 0.4556(3) 0.8095(4) 0.0377(18) Uani 1 1 d U . .
H59A H 0.0572 0.4719 0.8434 0.057 Uiso 1 1 calc R . .
H59B H 0.0484 0.4305 0.7834 0.057 Uiso 1 1 calc R . .
H59C H 0.1161 0.4847 0.7818 0.057 Uiso 1 1 calc R . .
C60 C 0.1536(6) 0.3839(3) 0.8916(4) 0.0319(16) Uani 1 1 d U . .
H60A H 0.2131 0.3639 0.9109 0.048 Uiso 1 1 calc R . .
H60B H 0.1040 0.3578 0.8714 0.048 Uiso 1 1 calc R . .
H60C H 0.1236 0.4045 0.9252 0.048 Uiso 1 1 calc R . .
O61 O 0.0725(4) 0.3999(2) 0.6387(2) 0.0285(11) Uani 1 1 d U . .
C61 C 0.0567(5) 0.3593(3) 0.6638(3) 0.0222(13) Uani 1 1 d U . .
O62 O 0.1214(4) 0.2061(2) 0.6212(3) 0.0301(11) Uani 1 1 d U . .
C62 C 0.0943(5) 0.2392(3) 0.6546(3) 0.0224(13) Uani 1 1 d U . .
O63 O 0.0115(4) 0.1993(2) 0.8145(3) 0.0350(12) Uani 1 1 d U . .
C63 C 0.0221(5) 0.2307(3) 0.7758(3) 0.0258(14) Uani 1 1 d U . .
O64 O -0.0861(4) 0.3489(2) 0.8144(2) 0.0344(12) Uani 1 1 d U . .
C64 C -0.0396(5) 0.3316(3) 0.7753(3) 0.0265(14) Uani 1 1 d U . .
O65 O 0.4148(4) -0.0205(2) 0.6333(3) 0.0399(13) Uani 1 1 d U . .
C65 C 0.3981(6) 0.0250(3) 0.6179(4) 0.0297(15) Uani 1 1 d U . .
O66 O 0.1502(4) 0.0761(2) 0.6295(3) 0.0426(14) Uani 1 1 d U . .
C66 C 0.2302(6) 0.0865(3) 0.6148(4) 0.0326(16) Uani 1 1 d U . .
O67 O 0.2834(5) 0.2029(2) 0.5114(3) 0.0446(15) Uani 1 1 d U . .
C67 C 0.3146(6) 0.1655(3) 0.5415(4) 0.0332(16) Uani 1 1 d U . .
O68 O 0.4981(5) 0.1586(2) 0.7011(3) 0.0447(14) Uani 1 1 d U . .
C68 C 0.4476(6) 0.1379(3) 0.6588(4) 0.0307(15) Uani 1 1 d U . .
O69 O 0.5103(11) 0.0755(5) 0.4870(6) 0.129(5) Uani 1 1 d U . .
C69 C 0.4569(10) 0.0850(5) 0.5246(5) 0.066(3) Uani 1 1 d U . .
C70 C 0.4492(15) 0.4985(5) 0.4458(7) 0.095(5) Uani 1 1 d DU . .
H70 H 0.4090 0.4981 0.4054 0.114 Uiso 0.50 1 calc PR A -2
C71 C 0.4024(15) 0.4853(5) 0.4976(10) 0.104(6) Uani 1 1 d U B .
H71 H 0.3335 0.4743 0.4936 0.124 Uiso 1 1 calc R . .
C72 C 0.4572(14) 0.4881(5) 0.5554(9) 0.097(6) Uani 1 1 d U . .
H72 H 0.4290 0.4807 0.5946 0.116 Uiso 1 1 calc R B .
C73 C 0.3902(16) 0.4953(10) 0.3808(12) 0.077(6) Uani 0.50 1 d PDU B -1
H73A H 0.4143 0.5235 0.3525 0.115 Uiso 0.50 1 calc PR B -1
H73B H 0.3184 0.5014 0.3852 0.115 Uiso 0.50 1 calc PR B -1
H73C H 0.3991 0.4589 0.3621 0.115 Uiso 0.50 1 calc PR B -1
C80 C 0.0147(8) 0.5295(4) 0.5591(4) 0.048(2) Uani 1 1 d DU . .
H80 H 0.0239 0.5489 0.5989 0.058 Uiso 0.50 1 calc PR C -3
C81 C 0.0915(8) 0.5219(4) 0.5213(5) 0.053(2) Uani 1 1 d U D .
H81 H 0.1559 0.5372 0.5350 0.063 Uiso 1 1 calc R . .
C82 C 0.0796(8) 0.4932(4) 0.4650(5) 0.050(2) Uani 1 1 d U . .
H82 H 0.1361 0.4882 0.4412 0.060 Uiso 1 1 calc R D .
C83 C 0.0309(16) 0.5622(9) 0.6219(8) 0.051(5) Uani 0.50 1 d PDU D -4
H83A H 0.1035 0.5668 0.6343 0.076 Uiso 0.50 1 calc PR D -4
H83B H 0.0008 0.5423 0.6561 0.076 Uiso 0.50 1 calc PR D -4
H83C H -0.0010 0.5984 0.6157 0.076 Uiso 0.50 1 calc PR D -4

loop_
_atom_site_aniso_label
_atom_site_aniso_U_11
_atom_site_aniso_U_22
_atom_site_aniso_U_33
_atom_site_aniso_U_23
_atom_site_aniso_U_13
_atom_site_aniso_U_12
Re1 0.01777(15) 0.01983(15) 0.01864(14) -0.00074(10) 0.00064(10) -0.00071(10)
Si1 0.0178(8) 0.0197(8) 0.0193(8) -0.0012(6) 0.0020(6) -0.0003(6)
N1 0.020(3) 0.025(3) 0.023(3) -0.003(2) 0.000(2) 0.001(2)
Re2 0.03195(18) 0.02382(16) 0.02240(16) 0.00108(11) 0.00048(12) 0.00283(12)
Si2 0.0179(8) 0.0187(8) 0.0193(8) -0.0006(6) 0.0008(6) -0.0008(6)
N2 0.018(3) 0.022(3) 0.021(3) -0.001(2) 0.000(2) 0.001(2)
C3 0.016(3) 0.022(3) 0.025(3) -0.002(2) -0.001(2) 0.001(2)
N4 0.021(3) 0.019(3) 0.025(3) 0.000(2) 0.004(2) -0.003(2)
C5 0.021(3) 0.022(3) 0.025(3) -0.002(2) -0.001(2) 0.004(2)
C6 0.021(3) 0.027(3) 0.028(3) -0.002(3) 0.002(3) 0.001(3)
C7 0.031(4) 0.035(4) 0.029(4) -0.003(3) 0.006(3) 0.007(3)
C8 0.038(4) 0.028(4) 0.036(4) -0.010(3) -0.003(3) 0.007(3)
C9 0.030(4) 0.023(3) 0.040(4) 0.000(3) -0.003(3) 0.001(3)
C10 0.023(3) 0.025(3) 0.032(4) 0.002(3) 0.000(3) 0.002(3)
C11 0.019(3) 0.035(4) 0.023(3) -0.009(3) 0.002(3) 0.005(3)
C12 0.036(4) 0.042(4) 0.033(4) -0.004(3) 0.000(3) 0.007(3)
C13 0.034(4) 0.064(5) 0.029(4) 0.004(4) -0.002(3) 0.016(4)
C14 0.028(4) 0.076(6) 0.031(4) -0.017(4) -0.007(3) 0.012(4)
C15 0.024(4) 0.058(5) 0.046(5) -0.026(4) 0.001(3) 0.001(4)
C16 0.021(3) 0.037(4) 0.044(4) -0.010(3) 0.003(3) 0.003(3)
C17 0.025(3) 0.029(3) 0.017(3) 0.002(3) 0.001(2) 0.001(3)
C18 0.094(8) 0.038(5) 0.030(4) 0.000(4) 0.018(5) -0.025(5)
C19 0.031(4) 0.065(6) 0.023(4) 0.007(4) 0.002(3) 0.001(4)
C20 0.044(5) 0.061(6) 0.037(4) 0.020(4) 0.021(4) 0.021(4)
C21 0.025(3) 0.021(3) 0.022(3) 0.000(2) 0.001(3) -0.001(3)
C22 0.027(4) 0.031(4) 0.032(4) -0.005(3) -0.002(3) 0.000(3)
C23 0.047(5) 0.036(4) 0.043(5) -0.013(4) -0.007(4) -0.005(4)
C24 0.060(5) 0.030(4) 0.040(4) -0.012(3) 0.006(4) -0.002(4)
C25 0.038(4) 0.027(4) 0.045(5) -0.004(3) 0.007(3) 0.005(3)
C26 0.025(3) 0.026(3) 0.034(4) -0.003(3) 0.000(3) 0.000(3)
C27 0.035(4) 0.024(3) 0.024(3) 0.002(3) 0.003(3) -0.007(3)
C28 0.050(5) 0.031(4) 0.037(4) -0.005(3) 0.011(4) -0.018(4)
C29 0.052(5) 0.025(4) 0.032(4) 0.004(3) 0.004(3) 0.006(3)
C30 0.039(4) 0.030(4) 0.024(3) -0.001(3) 0.009(3) -0.011(3)
N31 0.021(3) 0.021(3) 0.025(3) -0.001(2) 0.001(2) -0.001(2)
N32 0.019(3) 0.022(3) 0.021(3) -0.002(2) 0.000(2) -0.003(2)
C33 0.021(3) 0.024(3) 0.021(3) -0.002(2) -0.003(2) -0.001(2)
N34 0.025(3) 0.019(3) 0.020(3) -0.001(2) 0.001(2) -0.002(2)
C35 0.023(3) 0.029(3) 0.020(3) 0.004(3) 0.000(3) 0.000(3)
C36 0.032(4) 0.034(4) 0.029(4) -0.001(3) 0.000(3) 0.005(3)
C37 0.025(4) 0.047(4) 0.035(4) 0.007(3) 0.006(3) 0.007(3)
C38 0.020(3) 0.053(5) 0.026(4) 0.006(3) -0.005(3) -0.003(3)
C39 0.027(4) 0.042(4) 0.032(4) 0.003(3) -0.006(3) -0.009(3)
C40 0.026(3) 0.030(4) 0.027(3) 0.001(3) -0.004(3) -0.001(3)
C41 0.023(3) 0.021(3) 0.028(3) 0.002(3) 0.001(3) 0.002(3)
C42 0.036(4) 0.026(3) 0.022(3) 0.001(3) 0.000(3) 0.002(3)
C43 0.080(7) 0.025(4) 0.030(4) -0.005(3) -0.003(4) -0.004(4)
C44 0.119(10) 0.025(4) 0.035(4) 0.008(3) -0.003(5) -0.019(5)
C45 0.081(7) 0.037(4) 0.025(4) 0.010(3) 0.003(4) -0.013(4)
C46 0.039(4) 0.030(4) 0.023(3) 0.000(3) -0.003(3) -0.002(3)
C47 0.017(3) 0.031(3) 0.021(3) -0.002(3) 0.005(2) -0.002(3)
C48 0.037(4) 0.033(4) 0.031(4) -0.004(3) 0.014(3) -0.001(3)
C49 0.022(3) 0.047(5) 0.034(4) -0.006(3) 0.005(3) -0.008(3)
C50 0.040(4) 0.048(5) 0.021(3) 0.004(3) 0.007(3) 0.009(4)
C51 0.039(4) 0.024(3) 0.024(3) -0.001(3) 0.006(3) -0.007(3)
C52 0.043(4) 0.034(4) 0.029(4) -0.003(3) 0.001(3) -0.014(3)
C53 0.056(5) 0.038(4) 0.034(4) -0.005(3) 0.009(4) -0.022(4)
C54 0.081(6) 0.028(4) 0.030(4) -0.001(3) 0.011(4) -0.019(4)
C55 0.075(6) 0.026(4) 0.034(4) 0.003(3) 0.004(4) -0.007(4)
C56 0.046(5) 0.027(4) 0.026(4) 0.001(3) 0.002(3) -0.003(3)
C57 0.038(4) 0.022(3) 0.025(3) -0.005(3) 0.007(3) 0.000(3)
C58 0.052(5) 0.032(4) 0.038(4) -0.013(3) 0.008(4) -0.007(4)
C59 0.046(5) 0.029(4) 0.041(4) 0.000(3) 0.014(4) 0.006(3)
C60 0.040(4) 0.030(4) 0.026(4) -0.002(3) 0.006(3) 0.001(3)
O61 0.028(3) 0.025(2) 0.031(3) 0.006(2) 0.000(2) 0.001(2)
C61 0.013(3) 0.028(3) 0.025(3) -0.002(3) -0.002(2) 0.001(2)
O62 0.030(3) 0.028(3) 0.031(3) -0.007(2) 0.000(2) 0.005(2)
C62 0.020(3) 0.023(3) 0.024(3) 0.002(3) -0.003(2) 0.001(2)
O63 0.040(3) 0.039(3) 0.026(3) 0.007(2) 0.002(2) -0.008(2)
C63 0.025(3) 0.027(3) 0.025(3) 0.001(3) 0.001(3) -0.002(3)
O64 0.031(3) 0.048(3) 0.023(2) -0.004(2) 0.002(2) 0.008(2)
C64 0.021(3) 0.030(4) 0.027(3) -0.002(3) -0.002(3) 0.001(3)
O65 0.038(3) 0.029(3) 0.052(3) 0.007(2) 0.000(3) 0.002(2)
C65 0.029(4) 0.027(3) 0.033(4) 0.001(3) -0.001(3) -0.002(3)
O66 0.033(3) 0.041(3) 0.053(4) 0.001(3) 0.001(3) 0.005(2)
C66 0.032(4) 0.025(4) 0.038(4) 0.003(3) -0.007(3) 0.004(3)
O67 0.061(4) 0.036(3) 0.034(3) 0.008(2) -0.005(3) 0.008(3)
C67 0.042(4) 0.028(4) 0.028(4) 0.003(3) -0.005(3) 0.000(3)
O68 0.044(3) 0.037(3) 0.050(4) -0.013(3) -0.008(3) 0.007(3)
C68 0.029(4) 0.026(4) 0.036(4) -0.002(3) -0.001(3) 0.003(3)
O69 0.184(12) 0.117(9) 0.105(8) 0.053(7) 0.106(9) 0.078(9)
C69 0.104(9) 0.061(6) 0.041(5) 0.015(5) 0.044(6) 0.028(6)
C70 0.167(16) 0.036(6) 0.094(9) 0.008(6) 0.076(9) 0.009(8)
C71 0.144(15) 0.048(7) 0.138(11) 0.007(9) 0.105(11) -0.006(8)
C72 0.146(15) 0.046(6) 0.119(10) 0.015(8) 0.108(11) 0.009(8)
C73 0.047(12) 0.051(12) 0.139(16) 0.024(14) 0.041(11) 0.002(10)
C80 0.062(6) 0.045(5) 0.039(5) 0.002(4) 0.009(4) 0.012(4)
C81 0.056(6) 0.057(6) 0.045(5) -0.001(4) 0.009(4) 0.008(5)
C82 0.053(6) 0.052(6) 0.046(5) -0.001(4) 0.011(4) 0.012(4)
C83 0.059(12) 0.059(12) 0.034(8) -0.002(7) 0.003(8) 0.005(9)

loop_
_atom_type_symbol
_atom_type_description
_atom_type_scat_dispersion_real
_atom_type_scat_dispersion_imag
_atom_type_scat_source
C C 0.0181 0.0091 'International Tables Vol C Tables 4.2.6.8 and 6.1.1.4'
H H 0.0000 0.0000 'International Tables Vol C Tables 4.2.6.8 and 6.1.1.4'
N N 0.0311 0.0180 'International Tables Vol C Tables 4.2.6.8 and 6.1.1.4'
O O 0.0492 0.0322 'International Tables Vol C Tables 4.2.6.8 and 6.1.1.4'
Si Si 0.2541 0.3302 'International Tables Vol C Tables 4.2.6.8 and 6.1.1.4'
Re Re -5.2083 5.8923 'International Tables Vol C Tables 4.2.6.8 and 6.1.1.4'

loop_
_geom_angle_atom_site_label_1
_geom_angle_atom_site_label_2
_geom_angle_atom_site_label_3
_geom_angle
_geom_angle_site_symmetry_1
_geom_angle_site_symmetry_3
C62 Re1 C61 98.0(3) . .
C62 Re1 C64 168.4(3) . .
C61 Re1 C64 91.9(3) . .
C62 Re1 C63 89.8(3) . .
C61 Re1 C63 170.3(3) . .
C64 Re1 C63 81.1(3) . .
C62 Re1 Si1 81.67(19) . .
C61 Re1 Si1 88.88(18) . .
C64 Re1 Si1 92.6(2) . .
C63 Re1 Si1 98.1(2) . .
C62 Re1 Si2 90.56(19) . .
C61 Re1 Si2 80.59(18) . .
C64 Re1 Si2 97.0(2) . .
C63 Re1 Si2 93.5(2) . .
Si1 Re1 Si2 165.95(6) . .
N1 Si1 N2 105.8(3) . .
N1 Si1 N4 110.8(3) . .
N2 Si1 N4 70.9(3) . .
N1 Si1 C3 115.0(3) . .
N2 Si1 C3 35.6(2) . .
N4 Si1 C3 35.4(2) . .
N1 Si1 Re1 121.8(2) . .
N2 Si1 Re1 118.32(18) . .
N4 Si1 Re1 117.92(19) . .
C3 Si1 Re1 123.03(17) . .
C11 N1 C5 113.9(5) . .
C11 N1 Si1 124.3(5) . .
C5 N1 Si1 121.7(4) . .
C68 Re2 C65 98.4(3) . .
C68 Re2 C69 105.9(5) . .
C65 Re2 C69 84.1(4) . .
C68 Re2 C66 110.8(3) . .
C65 Re2 C66 86.5(3) . .
C69 Re2 C66 143.1(5) . .
C68 Re2 C67 98.1(3) . .
C65 Re2 C67 163.4(3) . .
C69 Re2 C67 89.8(4) . .
C66 Re2 C67 89.1(3) . .
N31 Si2 N32 106.6(3) . .
N31 Si2 N34 110.9(3) . .
N32 Si2 N34 70.9(3) . .
N31 Si2 C33 115.9(3) . .
N32 Si2 C33 35.5(2) . .
N34 Si2 C33 35.6(2) . .
N31 Si2 Re1 123.0(2) . .
N32 Si2 Re1 117.10(18) . .
N34 Si2 Re1 116.73(19) . .
C33 Si2 Re1 121.04(18) . .
C3 N2 C17 129.5(6) . .
C3 N2 Si1 90.9(4) . .
C17 N2 Si1 139.5(5) . .
N4 C3 N2 106.8(6) . .
N4 C3 C21 126.5(6) . .
N2 C3 C21 126.7(6) . .
N4 C3 Si1 53.6(3) . .
N2 C3 Si1 53.5(3) . .
C21 C3 Si1 174.2(5) . .
C3 N4 C27 130.3(6) . .
C3 N4 Si1 91.0(4) . .
C27 N4 Si1 137.1(5) . .
C10 C5 C6 119.9(6) . .
C10 C5 N1 120.8(6) . .
C6 C5 N1 119.2(6) . .
C7 C6 C5 119.9(7) . .
C7 C6 H6 120.0 . .
C5 C6 H6 120.0 . .
C8 C7 C6 120.5(7) . .
C8 C7 H7 119.8 . .
C6 C7 H7 119.8 . .
C9 C8 C7 119.5(7) . .
C9 C8 H8 120.2 . .
C7 C8 H8 120.2 . .
C8 C9 C10 120.8(7) . .
C8 C9 H9 119.6 . .
C10 C9 H9 119.6 . .
C5 C10 C9 119.2(7) . .
C5 C10 H10 120.4 . .
C9 C10 H10 120.4 . .
C16 C11 C12 118.9(7) . .
C16 C11 N1 121.6(7) . .
C12 C11 N1 119.5(7) . .
C13 C12 C11 120.0(8) . .
C13 C12 H12 120.0 . .
C11 C12 H12 120.0 . .
C12 C13 C14 121.4(9) . .
C12 C13 H13 119.3 . .
C14 C13 H13 119.3 . .
C13 C14 C15 118.9(7) . .
C13 C14 H14 120.5 . .
C15 C14 H14 120.5 . .
C14 C15 C16 119.8(8) . .
C14 C15 H15 120.1 . .
C16 C15 H15 120.1 . .
C11 C16 C15 120.9(8) . .
C11 C16 H16 119.5 . .
C15 C16 H16 119.5 . .
N2 C17 C20 111.9(6) . .
N2 C17 C18 106.3(6) . .
C20 C17 C18 108.4(8) . .
N2 C17 C19 109.8(6) . .
C20 C17 C19 110.3(7) . .
C18 C17 C19 110.1(7) . .
C17 C18 H18A 109.5 . .
C17 C18 H18B 109.5 . .
H18A C18 H18B 109.5 . .
C17 C18 H18C 109.5 . .
H18A C18 H18C 109.5 . .
H18B C18 H18C 109.5 . .
C17 C19 H19A 109.5 . .
C17 C19 H19B 109.5 . .
H19A C19 H19B 109.5 . .
C17 C19 H19C 109.5 . .
H19A C19 H19C 109.5 . .
H19B C19 H19C 109.5 . .
C17 C20 H20A 109.5 . .
C17 C20 H20B 109.5 . .
H20A C20 H20B 109.5 . .
C17 C20 H20C 109.5 . .
H20A C20 H20C 109.5 . .
H20B C20 H20C 109.5 . .
C26 C21 C22 120.2(7) . .
C26 C21 C3 119.6(6) . .
C22 C21 C3 120.2(6) . .
C23 C22 C21 120.2(7) . .
C23 C22 H22 119.9 . .
C21 C22 H22 119.9 . .
C22 C23 C24 119.5(8) . .
C22 C23 H23 120.2 . .
C24 C23 H23 120.2 . .
C25 C24 C23 120.2(8) . .
C25 C24 H24 119.9 . .
C23 C24 H24 119.9 . .
C24 C25 C26 120.4(8) . .
C24 C25 H25 119.8 . .
C26 C25 H25 119.8 . .
C21 C26 C25 119.4(7) . .
C21 C26 H26 120.3 . .
C25 C26 H26 120.3 . .
N4 C27 C30 105.1(5) . .
N4 C27 C29 110.1(6) . .
C30 C27 C29 111.7(6) . .
N4 C27 C28 111.1(6) . .
C30 C27 C28 109.2(6) . .
C29 C27 C28 109.5(6) . .
C27 C28 H28A 109.5 . .
C27 C28 H28B 109.5 . .
H28A C28 H28B 109.5 . .
C27 C28 H28C 109.5 . .
H28A C28 H28C 109.5 . .
H28B C28 H28C 109.5 . .
C27 C29 H29A 109.5 . .
C27 C29 H29B 109.5 . .
H29A C29 H29B 109.5 . .
C27 C29 H29C 109.5 . .
H29A C29 H29C 109.5 . .
H29B C29 H29C 109.5 . .
C27 C30 H30A 109.5 . .
C27 C30 H30B 109.5 . .
H30A C30 H30B 109.5 . .
C27 C30 H30C 109.5 . .
H30A C30 H30C 109.5 . .
H30B C30 H30C 109.5 . .
C41 N31 C35 112.6(5) . .
C41 N31 Si2 123.1(5) . .
C35 N31 Si2 123.2(5) . .
C33 N32 C47 130.3(6) . .
C33 N32 Si2 91.5(4) . .
C47 N32 Si2 138.2(4) . .
N32 C33 N34 106.2(6) . .
N32 C33 C51 127.7(6) . .
N34 C33 C51 126.1(6) . .
N32 C33 Si2 53.0(3) . .
N34 C33 Si2 53.5(3) . .
C51 C33 Si2 175.1(5) . .
C33 N34 C57 131.1(6) . .
C33 N34 Si2 90.9(4) . .
C57 N34 Si2 136.9(5) . .
C40 C35 C36 119.6(7) . .
C40 C35 N31 121.0(6) . .
C36 C35 N31 119.3(6) . .
C35 C36 C37 119.8(7) . .
C35 C36 H36 120.1 . .
C37 C36 H36 120.1 . .
C38 C37 C36 120.2(7) . .
C38 C37 H37 119.9 . .
C36 C37 H37 119.9 . .
C39 C38 C37 120.4(7) . .
C39 C38 H38 119.8 . .
C37 C38 H38 119.8 . .
C38 C39 C40 120.8(7) . .
C38 C39 H39 119.6 . .
C40 C39 H39 119.6 . .
C35 C40 C39 119.1(7) . .
C35 C40 H40 120.4 . .
C39 C40 H40 120.4 . .
C42 C41 C46 119.5(7) . .
C42 C41 N31 122.0(6) . .
C46 C41 N31 118.4(6) . .
C43 C42 C41 121.8(7) . .
C43 C42 H42 119.1 . .
C41 C42 H42 119.1 . .
C42 C43 C44 118.8(8) . .
C42 C43 H43 120.6 . .
C44 C43 H43 120.6 . .
C45 C44 C43 120.1(8) . .
C45 C44 H44 119.9 . .
C43 C44 H44 119.9 . .
C44 C45 C46 120.6(8) . .
C44 C45 H45 119.7 . .
C46 C45 H45 119.7 . .
C45 C46 C41 119.2(7) . .
C45 C46 H46 120.4 . .
C41 C46 H46 120.4 . .
N32 C47 C49 111.0(6) . .
N32 C47 C48 106.5(5) . .
C49 C47 C48 107.7(6) . .
N32 C47 C50 110.5(6) . .
C49 C47 C50 111.4(6) . .
C48 C47 C50 109.5(6) . .
C47 C48 H48A 109.5 . .
C47 C48 H48B 109.5 . .
H48A C48 H48B 109.5 . .
C47 C48 H48C 109.5 . .
H48A C48 H48C 109.5 . .
H48B C48 H48C 109.5 . .
C47 C49 H49A 109.5 . .
C47 C49 H49B 109.5 . .
H49A C49 H49B 109.5 . .
C47 C49 H49C 109.5 . .
H49A C49 H49C 109.5 . .
H49B C49 H49C 109.5 . .
C47 C50 H50A 109.5 . .
C47 C50 H50B 109.5 . .
H50A C50 H50B 109.5 . .
C47 C50 H50C 109.5 . .
H50A C50 H50C 109.5 . .
H50B C50 H50C 109.5 . .
C56 C51 C52 119.8(7) . .
C56 C51 C33 120.9(7) . .
C52 C51 C33 119.3(7) . .
C51 C52 C53 119.9(8) . .
C51 C52 H52 120.0 . .
C53 C52 H52 120.0 . .
C54 C53 C52 120.8(9) . .
C54 C53 H53 119.6 . .
C52 C53 H53 119.6 . .
C53 C54 C55 120.0(8) . .
C53 C54 H54 120.0 . .
C55 C54 H54 120.0 . .
C56 C55 C54 119.7(8) . .
C56 C55 H55 120.2 . .
C54 C55 H55 120.2 . .
C51 C56 C55 119.8(8) . .
C51 C56 H56 120.1 . .
C55 C56 H56 120.1 . .
N34 C57 C58 112.8(6) . .
N34 C57 C59 110.0(6) . .
C58 C57 C59 109.9(6) . .
N34 C57 C60 104.8(6) . .
C58 C57 C60 108.8(6) . .
C59 C57 C60 110.5(6) . .
C57 C58 H58A 109.5 . .
C57 C58 H58B 109.5 . .
H58A C58 H58B 109.5 . .
C57 C58 H58C 109.5 . .
H58A C58 H58C 109.5 . .
H58B C58 H58C 109.5 . .
C57 C59 H59A 109.5 . .
C57 C59 H59B 109.5 . .
H59A C59 H59B 109.5 . .
C57 C59 H59C 109.5 . .
H59A C59 H59C 109.5 . .
H59B C59 H59C 109.5 . .
C57 C60 H60A 109.5 . .
C57 C60 H60B 109.5 . .
H60A C60 H60B 109.5 . .
C57 C60 H60C 109.5 . .
H60A C60 H60C 109.5 . .
H60B C60 H60C 109.5 . .
O61 C61 Re1 175.5(6) . .
O62 C62 Re1 174.4(6) . .
O63 C63 Re1 174.6(7) . .
O64 C64 Re1 171.9(7) . .
O65 C65 Re2 178.4(7) . .
O66 C66 Re2 177.3(7) . .
O67 C67 Re2 178.5(7) . .
O68 C68 Re2 177.2(7) . .
O69 C69 Re2 178.8(12) . .
C72 C70 C71 127.4(19) 3_666 .
C72 C70 C73 114.4(15) 3_666 .
C71 C70 C73 118(2) . .
C72 C70 H70 116.3 3_666 .
C71 C70 H70 116.3 . .
C73 C70 H70 3.5 . .
C70 C71 C72 117.0(18) . .
C70 C71 H71 121.5 . .
C72 C71 H71 121.5 . .
C70 C72 C71 115.6(14) 3_666 .
C70 C72 H72 122.2 3_666 .
C71 C72 H72 122.2 . .
C70 C73 H73A 109.5 . .
C70 C73 H73B 109.5 . .
C70 C73 H73C 109.5 . .
C81 C80 C82 115.6(9) . 3_566
C81 C80 C83 121.1(12) . .
C82 C80 C83 123.3(12) 3_566 .
C81 C80 H80 122.2 . .
C82 C80 H80 122.2 3_566 .
C83 C80 H80 1.9 . .
C82 C81 C80 122.6(11) . .
C82 C81 H81 118.7 . .
C80 C81 H81 118.7 . .
C81 C82 C80 121.8(9) . 3_566
C81 C82 H82 119.1 . .
C80 C82 H82 119.1 3_566 .
C80 C83 H83A 109.5 . .
C80 C83 H83B 109.5 . .
C80 C83 H83C 109.5 . .

loop_
_geom_bond_atom_site_label_1
_geom_bond_atom_site_label_2
_geom_bond_distance
_geom_bond_site_symmetry_2
Re1 C62 1.968(7) .
Re1 C61 1.974(7) .
Re1 C64 1.986(7) .
Re1 C63 2.000(7) .
Re1 Si1 2.4816(17) .
Re1 Si2 2.4851(17) .
Si1 N1 1.732(6) .
Si1 N2 1.848(6) .
Si1 N4 1.851(6) .
Si1 C3 2.300(7) .
N1 C11 1.441(8) .
N1 C5 1.450(8) .
Re2 C68 1.921(8) .
Re2 C65 1.952(7) .
Re2 C69 1.952(9) .
Re2 C66 1.966(8) .
Re2 C67 1.975(7) .
Si2 N31 1.724(6) .
Si2 N32 1.839(6) .
Si2 N34 1.850(6) .
Si2 C33 2.301(7) .
N2 C3 1.339(9) .
N2 C17 1.491(8) .
C3 N4 1.334(9) .
C3 C21 1.491(9) .
N4 C27 1.500(8) .
C5 C10 1.384(10) .
C5 C6 1.390(10) .
C6 C7 1.387(10) .
C6 H6 0.9500 .
C7 C8 1.379(11) .
C7 H7 0.9500 .
C8 C9 1.376(12) .
C8 H8 0.9500 .
C9 C10 1.398(10) .
C9 H9 0.9500 .
C10 H10 0.9500 .
C11 C16 1.379(11) .
C11 C12 1.399(11) .
C12 C13 1.377(11) .
C12 H12 0.9500 .
C13 C14 1.382(14) .
C13 H13 0.9500 .
C14 C15 1.391(14) .
C14 H14 0.9500 .
C15 C16 1.396(11) .
C15 H15 0.9500 .
C16 H16 0.9500 .
C17 C20 1.507(10) .
C17 C18 1.515(11) .
C17 C19 1.523(10) .
C18 H18A 0.9800 .
C18 H18B 0.9800 .
C18 H18C 0.9800 .
C19 H19A 0.9800 .
C19 H19B 0.9800 .
C19 H19C 0.9800 .
C20 H20A 0.9800 .
C20 H20B 0.9800 .
C20 H20C 0.9800 .
C21 C26 1.381(10) .
C21 C22 1.382(10) .
C22 C23 1.379(11) .
C22 H22 0.9500 .
C23 C24 1.390(13) .
C23 H23 0.9500 .
C24 C25 1.368(13) .
C24 H24 0.9500 .
C25 C26 1.387(11) .
C25 H25 0.9500 .
C26 H26 0.9500 .
C27 C30 1.520(10) .
C27 C29 1.529(11) .
C27 C28 1.531(10) .
C28 H28A 0.9800 .
C28 H28B 0.9800 .
C28 H28C 0.9800 .
C29 H29A 0.9800 .
C29 H29B 0.9800 .
C29 H29C 0.9800 .
C30 H30A 0.9800 .
C30 H30B 0.9800 .
C30 H30C 0.9800 .
N31 C41 1.435(9) .
N31 C35 1.456(9) .
N32 C33 1.337(9) .
N32 C47 1.499(8) .
C33 N34 1.339(9) .
C33 C51 1.492(9) .
N34 C57 1.492(9) .
C35 C40 1.386(10) .
C35 C36 1.388(10) .
C36 C37 1.401(11) .
C36 H36 0.9500 .
C37 C38 1.370(12) .
C37 H37 0.9500 .
C38 C39 1.353(12) .
C38 H38 0.9500 .
C39 C40 1.409(10) .
C39 H39 0.9500 .
C40 H40 0.9500 .
C41 C42 1.380(10) .
C41 C46 1.400(10) .
C42 C43 1.366(11) .
C42 H42 0.9500 .
C43 C44 1.408(13) .
C43 H43 0.9500 .
C44 C45 1.377(13) .
C44 H44 0.9500 .
C45 C46 1.387(11) .
C45 H45 0.9500 .
C46 H46 0.9500 .
C47 C49 1.508(9) .
C47 C48 1.524(10) .
C47 C50 1.536(10) .
C48 H48A 0.9800 .
C48 H48B 0.9800 .
C48 H48C 0.9800 .
C49 H49A 0.9800 .
C49 H49B 0.9800 .
C49 H49C 0.9800 .
C50 H50A 0.9800 .
C50 H50B 0.9800 .
C50 H50C 0.9800 .
C51 C56 1.383(11) .
C51 C52 1.390(11) .
C52 C53 1.394(11) .
C52 H52 0.9500 .
C53 C54 1.352(14) .
C53 H53 0.9500 .
C54 C55 1.404(14) .
C54 H54 0.9500 .
C55 C56 1.399(11) .
C55 H55 0.9500 .
C56 H56 0.9500 .
C57 C58 1.526(11) .
C57 C59 1.527(11) .
C57 C60 1.533(10) .
C58 H58A 0.9800 .
C58 H58B 0.9800 .
C58 H58C 0.9800 .
C59 H59A 0.9800 .
C59 H59B 0.9800 .
C59 H59C 0.9800 .
C60 H60A 0.9800 .
C60 H60B 0.9800 .
C60 H60C 0.9800 .
O61 C61 1.147(8) .
O62 C62 1.147(8) .
O63 C63 1.129(9) .
O64 C64 1.152(9) .
O65 C65 1.168(9) .
O66 C66 1.165(10) .
O67 C67 1.158(9) .
O68 C68 1.166(9) .
O69 C69 1.134(13) .
C70 C72 1.29(2) 3_666
C70 C71 1.340(18) .
C70 C73 1.496(19) .
C70 H70 0.9500 .
C71 C72 1.34(3) .
C71 H71 0.9500 .
C72 C70 1.29(2) 3_666
C72 H72 0.9500 .
C73 H73A 0.9800 .
C73 H73B 0.9800 .
C73 H73C 0.9800 .
C80 C81 1.366(14) .
C80 C82 1.415(15) 3_566
C80 C83 1.527(18) .
C80 H80 0.9500 .
C81 C82 1.360(14) .
C81 H81 0.9500 .
C82 C80 1.415(15) 3_566
C82 H82 0.9500 .
C83 H83A 0.9800 .
C83 H83B 0.9800 .
C83 H83C 0.9800 .
